data_7218658
loop_
_publ_author_name
'Hsu, Wayne'
'Chen, Kuan-Ting'
'Li, Yu-Sian'
'Cheng, Po-Wen'
'Chen, Tsun-Ren'
'Chen, Jhy-Der'

_publ_section_title
;
 Crystal-to-crystal transformations and photoluminescence changes in the
 Cu(i) coordination networks based on a formamidinate ligand
;
_journal_issue 46
_journal_name_full CrystEngComm
_journal_page_first 10640
_journal_paper_doi 10.1039/C4CE01791A
_journal_volume 16
_journal_year 2014
_chemical_formula_sum 'C15 H17 Cu N4 O'
_chemical_formula_weight 332.87
_chemical_name_systematic
; 
 ? 
;
_space_group_IT_number 14
_symmetry_cell_setting monoclinic
_symmetry_space_group_name_Hall '-P 2ybc'
_symmetry_space_group_name_H-M 'P 1 21/c 1'
_atom_sites_solution_hydrogens geom
_atom_sites_solution_primary direct
_atom_sites_solution_secondary difmap
_audit_creation_method SHELXL-97
_cell_angle_alpha 90.00
_cell_angle_beta 106.2320(10)
_cell_angle_gamma 90.00
_cell_formula_units_Z 4
_cell_length_a 10.5252(2)
_cell_length_b 11.1791(2)
_cell_length_c 13.0198(2)
_cell_measurement_reflns_used 8777
_cell_measurement_temperature 296(2)
_cell_measurement_theta_max 28.29
_cell_measurement_theta_min 2.44
_cell_volume 1470.87(5)
_computing_cell_refinement 'Bruker SAINT'
_computing_data_collection 'Bruker APEX2'
_computing_data_reduction 'Bruker SAINT'
_computing_molecular_graphics 'Bruker SHELXTL'
_computing_publication_material 'Bruker SHELXTL'
_computing_structure_refinement 'SHELXL-97 (Sheldrick, 1997)'
_computing_structure_solution 'SHELXS-97 (Sheldrick, 1990)'
_diffrn_ambient_temperature 296(2)
_diffrn_measured_fraction_theta_full 0.994
_diffrn_measured_fraction_theta_max 0.994
_diffrn_measurement_device_type 'Bruker APEX-II CCD'
_diffrn_measurement_method '\f and \w scans'
_diffrn_radiation_monochromator graphite
_diffrn_radiation_source 'fine-focus sealed tube'
_diffrn_radiation_type MoK\a
_diffrn_radiation_wavelength 0.71073
_diffrn_reflns_av_R_equivalents 0.0285
_diffrn_reflns_av_sigmaI/netI 0.0273
_diffrn_reflns_limit_h_max 14
_diffrn_reflns_limit_h_min -13
_diffrn_reflns_limit_k_max 14
_diffrn_reflns_limit_k_min -14
_diffrn_reflns_limit_l_max 17
_diffrn_reflns_limit_l_min -16
_diffrn_reflns_number 13271
_diffrn_reflns_theta_full 28.29
_diffrn_reflns_theta_max 28.29
_diffrn_reflns_theta_min 2.02
_diffrn_standards_number 0
_exptl_absorpt_coefficient_mu 1.489
_exptl_absorpt_correction_T_max 0.9708
_exptl_absorpt_correction_T_min 0.7072
_exptl_absorpt_correction_type multi-scan
_exptl_absorpt_process_details 'sadabs v2008/1(bruker axs, 2008)'
_exptl_crystal_colour yellow
_exptl_crystal_density_diffrn 1.503
_exptl_crystal_density_method 'not measured'
_exptl_crystal_description plate
_exptl_crystal_F_000 688
_exptl_crystal_size_max 0.25
_exptl_crystal_size_mid 0.20
_exptl_crystal_size_min 0.02
_refine_diff_density_max 0.614
_refine_diff_density_min -0.527
_refine_diff_density_rms 0.069
_refine_ls_extinction_method none
_refine_ls_goodness_of_fit_ref 1.054
_refine_ls_hydrogen_treatment constr
_refine_ls_matrix_type full
_refine_ls_number_parameters 190
_refine_ls_number_reflns 3628
_refine_ls_number_restraints 0
_refine_ls_restrained_S_all 1.054
_refine_ls_R_factor_all 0.0339
_refine_ls_R_factor_gt 0.0281
_refine_ls_shift/su_max 0.001
_refine_ls_shift/su_mean 0.000
_refine_ls_structure_factor_coef Fsqd
_refine_ls_weighting_details 'calc w=1/[\s^2^(Fo^2^)+(0.0387P)^2^+0.8253P] where P=(Fo^2^+2Fc^2^)/3'
_refine_ls_weighting_scheme calc
_refine_ls_wR_factor_gt 0.0723
_refine_ls_wR_factor_ref 0.0757
_reflns_number_gt 3169
_reflns_number_total 3628
_reflns_threshold_expression >2sigma(I)
_cod_data_source_file c4ce01791a2.cif
_cod_data_source_block 1c
_cod_depositor_comments
;
The following automatic conversions were performed:

'_symmetry_cell_setting' value 'Monoclinic' changed to 'monoclinic'
according to
/usr/data/users/saulius/crontab/automatic-downloads/current/RSC/lib/dictionaries/cif_core.dic
dictionary named 'cif_core.dic' version 2.4.2 from 2011-04-26.

Automatic conversion script
Id: cif_fix_values 2827 2014-09-09 07:05:25Z andrius 
;
_cod_original_cell_volume 1470.87(4)
_cod_original_sg_symbol_H-M P2(1)/c
_cod_database_code 7218658

loop_
_symmetry_equiv_pos_as_xyz
'x, y, z'
'-x, y+1/2, -z+1/2'
'-x, -y, -z'
'x, -y-1/2, z-1/2'

loop_
_atom_site_label
_atom_site_type_symbol
_atom_site_fract_x
_atom_site_fract_y
_atom_site_fract_z
_atom_site_U_iso_or_equiv
_atom_site_adp_type
_atom_site_occupancy
_atom_site_symmetry_multiplicity
_atom_site_calc_flag
_atom_site_refinement_flags
Cu Cu 0.419160(16) 0.583420(16) 0.461520(13) 0.01126(5) Uani 1 1 d .
N1 N -0.11712(13) 0.48806(14) 0.29032(12) 0.0246(3) Uani 1 1 d .
N2 N 0.28284(12) 0.47197(11) 0.47474(10) 0.0121(2) Uani 1 1 d .
N3 N 0.44264(12) 0.36861(11) 0.60221(9) 0.0117(2) Uani 1 1 d .
N4 N 0.53834(12) 0.18344(12) 0.89517(10) 0.0153(3) Uani 1 1 d .
C1 C -0.03661(17) 0.58337(15) 0.30762(14) 0.0221(4) Uani 1 1 d .
H1A H -0.0714 0.6558 0.2773 0.027 Uiso 1 1 calc R
C2 C 0.09424(16) 0.58148(14) 0.36734(13) 0.0181(3) Uani 1 1 d .
H2A H 0.1449 0.6508 0.3757 0.022 Uiso 1 1 calc R
C3 C 0.15039(14) 0.47462(13) 0.41526(11) 0.0130(3) Uani 1 1 d .
C4 C 0.06831(15) 0.37345(15) 0.39597(13) 0.0183(3) Uani 1 1 d .
H4A H 0.1007 0.2994 0.4239 0.022 Uiso 1 1 calc R
C5 C -0.06143(17) 0.38551(16) 0.33483(15) 0.0242(4) Uani 1 1 d .
H5A H -0.1143 0.3174 0.3236 0.029 Uiso 1 1 calc R
C6 C 0.31724(14) 0.39361(13) 0.55446(11) 0.0122(3) Uani 1 1 d .
H6A H 0.2514 0.3554 0.5772 0.015 Uiso 1 1 calc R
C7 C 0.47002(14) 0.30609(13) 0.69865(11) 0.0121(3) Uani 1 1 d .
C8 C 0.40273(15) 0.32703(14) 0.77602(12) 0.0147(3) Uani 1 1 d .
H8A H 0.3341 0.3823 0.7634 0.018 Uiso 1 1 calc R
C9 C 0.43993(15) 0.26437(14) 0.87119(12) 0.0156(3) Uani 1 1 d .
H9A H 0.3943 0.2790 0.9216 0.019 Uiso 1 1 calc R
C10 C 0.60138(15) 0.16289(14) 0.82001(12) 0.0169(3) Uani 1 1 d .
H10A H 0.6683 0.1058 0.8342 0.020 Uiso 1 1 calc R
C11 C 0.57226(15) 0.22178(14) 0.72329(12) 0.0157(3) Uani 1 1 d .
H11A H 0.6202 0.2056 0.6748 0.019 Uiso 1 1 calc R
O O 0.2258(2) 0.10978(15) 0.52906(16) 0.0577(5) Uani 1 1 d .
C12 C 0.2781(3) 0.0077(2) 0.4924(2) 0.0510(6) Uani 1 1 d .
H12A H 0.3700 -0.0036 0.5322 0.061 Uiso 1 1 calc R
H12B H 0.2726 0.0156 0.4171 0.061 Uiso 1 1 calc R
C13 C 0.1964(2) -0.09445(19) 0.50992(18) 0.0384(5) Uani 1 1 d .
H13A H 0.2467 -0.1683 0.5205 0.046 Uiso 1 1 calc R
H13B H 0.1181 -0.1042 0.4499 0.046 Uiso 1 1 calc R
C14 C 0.1591(2) -0.0587(2) 0.6116(2) 0.0419(5) Uani 1 1 d .
H14A H 0.0646 -0.0669 0.6016 0.050 Uiso 1 1 calc R
H14B H 0.2061 -0.1071 0.6721 0.050 Uiso 1 1 calc R
C15 C 0.2015(3) 0.0715(2) 0.6274(2) 0.0590(7) Uani 1 1 d .
H15A H 0.1323 0.1195 0.6428 0.071 Uiso 1 1 calc R
H15B H 0.2811 0.0792 0.6865 0.071 Uiso 1 1 calc R

loop_
_atom_site_aniso_label
_atom_site_aniso_U_11
_atom_site_aniso_U_22
_atom_site_aniso_U_33
_atom_site_aniso_U_23
_atom_site_aniso_U_13
_atom_site_aniso_U_12
Cu 0.01089(9) 0.01278(9) 0.01036(9) 0.00127(6) 0.00338(7) -0.00046(6)
N1 0.0146(6) 0.0299(8) 0.0265(7) 0.0042(6) 0.0010(6) -0.0001(6)
N2 0.0127(5) 0.0129(6) 0.0105(5) 0.0004(5) 0.0027(5) -0.0008(4)
N3 0.0137(5) 0.0120(6) 0.0102(5) 0.0006(5) 0.0044(5) 0.0003(4)
N4 0.0165(6) 0.0179(6) 0.0130(6) 0.0043(5) 0.0066(5) 0.0034(5)
C1 0.0192(7) 0.0227(8) 0.0234(8) 0.0067(7) 0.0042(7) 0.0041(6)
C2 0.0182(7) 0.0178(8) 0.0185(7) 0.0032(6) 0.0055(6) -0.0004(6)
C3 0.0134(6) 0.0164(7) 0.0102(6) -0.0014(5) 0.0052(5) 0.0002(5)
C4 0.0161(7) 0.0168(7) 0.0209(8) 0.0017(6) 0.0032(6) -0.0007(6)
C5 0.0164(7) 0.0234(8) 0.0300(9) -0.0006(7) 0.0018(7) -0.0046(6)
C6 0.0141(6) 0.0132(7) 0.0101(6) -0.0018(5) 0.0048(5) -0.0021(5)
C7 0.0134(6) 0.0131(7) 0.0099(6) 0.0002(5) 0.0036(5) -0.0028(5)
C8 0.0149(6) 0.0159(7) 0.0143(7) 0.0021(6) 0.0058(6) 0.0024(5)
C9 0.0170(7) 0.0182(7) 0.0136(6) 0.0022(6) 0.0076(6) 0.0030(6)
C10 0.0157(7) 0.0186(7) 0.0180(7) 0.0041(6) 0.0075(6) 0.0042(6)
C11 0.0161(7) 0.0181(7) 0.0157(7) 0.0024(6) 0.0092(6) 0.0026(5)
O 0.0706(12) 0.0293(8) 0.0654(12) 0.0111(8) 0.0061(10) -0.0096(8)
C12 0.0564(14) 0.0544(15) 0.0435(13) 0.0026(11) 0.0162(11) -0.0128(12)
C13 0.0450(12) 0.0293(10) 0.0386(11) 0.0019(9) 0.0081(10) 0.0029(9)
C14 0.0448(12) 0.0371(11) 0.0472(13) 0.0044(10) 0.0186(10) -0.0019(9)
C15 0.0682(17) 0.0469(15) 0.0688(18) -0.0193(13) 0.0308(15) -0.0172(12)

loop_
_atom_type_symbol
_atom_type_description
_atom_type_scat_dispersion_real
_atom_type_scat_dispersion_imag
_atom_type_scat_source
C C 0.0033 0.0016 'International Tables Vol C Tables 4.2.6.8 and 6.1.1.4'
H H 0.0000 0.0000 'International Tables Vol C Tables 4.2.6.8 and 6.1.1.4'
N N 0.0061 0.0033 'International Tables Vol C Tables 4.2.6.8 and 6.1.1.4'
O O 0.0106 0.0060 'International Tables Vol C Tables 4.2.6.8 and 6.1.1.4'
Cu Cu 0.3201 1.2651 'International Tables Vol C Tables 4.2.6.8 and 6.1.1.4'

loop_
_geom_angle_atom_site_label_1
_geom_angle_atom_site_label_2
_geom_angle_atom_site_label_3
_geom_angle
_geom_angle_site_symmetry_1
_geom_angle_site_symmetry_3
N3 Cu N2 151.04(5) 3_666 .
N3 Cu N4 103.43(5) 3_666 2_656
N2 Cu N4 103.90(5) . 2_656
N3 Cu Cu 82.63(4) 3_666 3_666
N2 Cu Cu 85.64(4) . 3_666
N4 Cu Cu 95.01(4) 2_656 3_666
C1 N1 C5 115.26(14) . .
C6 N2 C3 117.39(12) . .
C6 N2 Cu 116.42(10) . .
C3 N2 Cu 125.87(10) . .
C6 N3 C7 117.20(12) . .
C6 N3 Cu 120.63(10) . 3_666
C7 N3 Cu 122.16(9) . 3_666
C9 N4 C10 116.75(13) . .
C9 N4 Cu 121.35(10) . 2_646
C10 N4 Cu 121.71(10) . 2_646
N1 C1 C2 124.55(15) . .
N1 C1 H1A 117.7 . .
C2 C1 H1A 117.7 . .
C1 C2 C3 119.66(15) . .
C1 C2 H2A 120.2 . .
C3 C2 H2A 120.2 . .
N2 C3 C2 119.88(13) . .
N2 C3 C4 123.57(13) . .
C2 C3 C4 116.50(14) . .
C5 C4 C3 118.99(15) . .
C5 C4 H4A 120.5 . .
C3 C4 H4A 120.5 . .
N1 C5 C4 125.01(16) . .
N1 C5 H5A 117.5 . .
C4 C5 H5A 117.5 . .
N3 C6 N2 121.66(14) . .
N3 C6 H6A 119.2 . .
N2 C6 H6A 119.2 . .
N3 C7 C11 119.75(13) . .
N3 C7 C8 122.94(13) . .
C11 C7 C8 117.26(13) . .
C9 C8 C7 119.07(14) . .
C9 C8 H8A 120.5 . .
C7 C8 H8A 120.5 . .
N4 C9 C8 123.80(14) . .
N4 C9 H9A 118.1 . .
C8 C9 H9A 118.1 . .
N4 C10 C11 123.63(14) . .
N4 C10 H10A 118.2 . .
C11 C10 H10A 118.2 . .
C10 C11 C7 119.48(14) . .
C10 C11 H11A 120.3 . .
C7 C11 H11A 120.3 . .
C12 O C15 104.13(19) . .
O C12 C13 105.9(2) . .
O C12 H12A 110.6 . .
C13 C12 H12A 110.6 . .
O C12 H12B 110.6 . .
C13 C12 H12B 110.6 . .
H12A C12 H12B 108.7 . .
C12 C13 C14 103.35(19) . .
C12 C13 H13A 111.1 . .
C14 C13 H13A 111.1 . .
C12 C13 H13B 111.1 . .
C14 C13 H13B 111.1 . .
H13A C13 H13B 109.1 . .
C15 C14 C13 103.3(2) . .
C15 C14 H14A 111.1 . .
C13 C14 H14A 111.1 . .
C15 C14 H14B 111.1 . .
C13 C14 H14B 111.1 . .
H14A C14 H14B 109.1 . .
O C15 C14 106.4(2) . .
O C15 H15A 110.4 . .
C14 C15 H15A 110.4 . .
O C15 H15B 110.4 . .
C14 C15 H15B 110.4 . .
H15A C15 H15B 108.6 . .

loop_
_geom_bond_atom_site_label_1
_geom_bond_atom_site_label_2
_geom_bond_distance
_geom_bond_site_symmetry_2
Cu N3 1.9408(12) 3_666
Cu N2 1.9439(12) .
Cu N4 2.1131(13) 2_656
Cu Cu 2.5348(3) 3_666
N1 C1 1.341(2) .
N1 C5 1.343(2) .
N2 C6 1.3288(19) .
N2 C3 1.3930(18) .
N3 C6 1.3221(19) .
N3 C7 1.3949(18) .
N3 Cu 1.9408(12) 3_666
N4 C9 1.3446(19) .
N4 C10 1.347(2) .
N4 Cu 2.1131(13) 2_646
C1 C2 1.380(2) .
C1 H1A 0.9300 .
C2 C3 1.400(2) .
C2 H2A 0.9300 .
C3 C4 1.403(2) .
C4 C5 1.382(2) .
C4 H4A 0.9300 .
C5 H5A 0.9300 .
C6 H6A 0.9300 .
C7 C11 1.399(2) .
C7 C8 1.404(2) .
C8 C9 1.381(2) .
C8 H8A 0.9300 .
C9 H9A 0.9300 .
C10 C11 1.377(2) .
C10 H10A 0.9300 .
C11 H11A 0.9300 .
O C12 1.406(3) .
O C15 1.439(4) .
C12 C13 1.485(3) .
C12 H12A 0.9700 .
C12 H12B 0.9700 .
C13 C14 1.535(3) .
C13 H13A 0.9700 .
C13 H13B 0.9700 .
C14 C15 1.520(3) .
C14 H14A 0.9700 .
C14 H14B 0.9700 .
C15 H15A 0.9700 .
C15 H15B 0.9700 .
